data_4073526
loop_
_publ_author_name
'Platel, Rachel H.'
'Hodgson, Linda M.'
'White, Andrew J. P.'
'Williams, Charlotte K.'

_publ_section_title
;
 Synthesis and Characterization of a Series of
 Bis(oxo/thiophosphinic)diamido Yttrium Complexes and Their Application as
 Initiators for Lactide Ring-Opening Polymerization
;
_journal_issue 20
_journal_name_full Organometallics
_journal_page_first 4955
_journal_paper_doi 10.1021/om7004194
_journal_volume 26
_journal_year 2007
_chemical_formula_moiety 'C42 H104 N6 O4 P4 Si4 Y2'
_chemical_formula_sum 'C42 H104 N6 O4 P4 Si4 Y2'
_chemical_formula_weight 1171.37
_chemical_name_systematic
; 
 ? 
;
_space_group_IT_number 2
_symmetry_cell_setting triclinic
_symmetry_space_group_name_Hall '-P 1'
_symmetry_space_group_name_H-M 'P -1'
_atom_sites_solution_hydrogens geom
_atom_sites_solution_primary direct
_atom_sites_solution_secondary difmap
_audit_creation_method SHELXL-97
_cell_angle_alpha 102.79(2)
_cell_angle_beta 92.532(16)
_cell_angle_gamma 114.151(17)
_cell_formula_units_Z 2
_cell_length_a 11.231(2)
_cell_length_b 13.701(3)
_cell_length_c 23.177(5)
_cell_measurement_reflns_used 19976
_cell_measurement_temperature 173(2)
_cell_measurement_theta_max 70.9002
_cell_measurement_theta_min 3.6596
_cell_volume 3136.9(13)
_computing_cell_refinement 'CrysAlis RED, Oxford Diffraction Ltd'
_computing_data_collection 'CrysAlis CCD, Oxford Diffraction Ltd'
_computing_data_reduction 'CrysAlis RED, Oxford Diffraction Ltd'
_computing_molecular_graphics 'Bruker SHELXTL'
_computing_publication_material 'Bruker SHELXTL'
_computing_structure_refinement 'SHELXL-97 (Sheldrick, 1997)'
_computing_structure_solution 'SHELXS-97 (Sheldrick, 1990)'
_diffrn_ambient_temperature 173(2)
_diffrn_detector_area_resol_mean 8.2556
_diffrn_measured_fraction_theta_full 0.978
_diffrn_measured_fraction_theta_max 0.978
_diffrn_measurement_device_type 'OD Xcalibur PX Ultra'
_diffrn_measurement_method 'phi and omega scans'
_diffrn_radiation_monochromator graphite
_diffrn_radiation_source 'Enhance Ultra (Cu) X-ray Source'
_diffrn_radiation_type CuK\a
_diffrn_radiation_wavelength 1.54248
_diffrn_reflns_av_R_equivalents 0.1007
_diffrn_reflns_av_sigmaI/netI 0.0807
_diffrn_reflns_limit_h_max 13
_diffrn_reflns_limit_h_min -13
_diffrn_reflns_limit_k_max 16
_diffrn_reflns_limit_k_min -16
_diffrn_reflns_limit_l_max 28
_diffrn_reflns_limit_l_min -28
_diffrn_reflns_number 105594
_diffrn_reflns_theta_full 71.20
_diffrn_reflns_theta_max 71.20
_diffrn_reflns_theta_min 3.67
_exptl_absorpt_coefficient_mu 4.469
_exptl_absorpt_correction_T_max 0.939
_exptl_absorpt_correction_T_min 0.423
_exptl_absorpt_correction_type analytical
_exptl_absorpt_process_details
; 
CrysAlis RED, Oxford Diffraction Ltd., 
Version 1.171.29.9 (release 23-03-2006 CrysAlis171 .NET) 
(compiled Mar 23 2006,23:39:28) 
Analytical numeric absorption correction using a multifaceted crystal 
model based on expressions derived by R.C. Clark & J.S. Reid. 
(Clark, R. C. & Reid, J. S. (1995). Acta Cryst. A51, 887-897) 
;
_exptl_crystal_colour Colourless
_exptl_crystal_density_diffrn 1.240
_exptl_crystal_density_method 'not measured'
_exptl_crystal_description plates
_exptl_crystal_F_000 1248
_exptl_crystal_size_max 0.28
_exptl_crystal_size_mid 0.16
_exptl_crystal_size_min 0.01
_refine_diff_density_max 1.798
_refine_diff_density_min -0.852
_refine_diff_density_rms 0.118
_refine_ls_extinction_method none
_refine_ls_goodness_of_fit_ref 1.076
_refine_ls_hydrogen_treatment constr
_refine_ls_matrix_type full
_refine_ls_number_parameters 559
_refine_ls_number_reflns 11881
_refine_ls_number_restraints 12
_refine_ls_restrained_S_all 1.077
_refine_ls_R_factor_all 0.0984
_refine_ls_R_factor_gt 0.0682
_refine_ls_shift/su_max 0.000
_refine_ls_shift/su_mean 0.000
_refine_ls_structure_factor_coef Fsqd
_refine_ls_weighting_details 'calc w=1/[\s^2^(Fo^2^)+(0.1051P)^2^+4.0247P] where P=(Fo^2^+2Fc^2^)/3'
_refine_ls_weighting_scheme calc
_refine_ls_wR_factor_gt 0.1966
_refine_ls_wR_factor_ref 0.2031
_reflns_number_gt 7624
_reflns_number_total 11881
_reflns_threshold_expression >2sigma(I)
_cod_data_source_file om7004194-file003.cif
_cod_data_source_block Compound_2
_cod_depositor_comments
;
The following automatic conversions were performed:

'_symmetry_cell_setting' value 'Triclinic' changed to 'triclinic'
according to /home/saulius/struct/CIF-dictionaries/cif_core.dic
dictionary named 'cif_core.dic' version 2.4.1 from 2010-06-29.

Automatic conversion script
Id: cif_fix_values 1715 2011-07-08 13:25:40Z adriana 
;
_cod_original_cell_volume 3136.9(11)
_cod_original_sg_symbol_H-M P-1
_cod_database_code 4073526

loop_
_symmetry_equiv_pos_as_xyz
'x, y, z'
'-x, -y, -z'

loop_
_atom_site_label
_atom_site_type_symbol
_atom_site_fract_x
_atom_site_fract_y
_atom_site_fract_z
_atom_site_U_iso_or_equiv
_atom_site_adp_type
_atom_site_occupancy
_atom_site_symmetry_multiplicity
_atom_site_calc_flag
_atom_site_refinement_flags
Y1 Y 0.30416(6) 0.36517(5) 0.18460(3) 0.03222(17) Uani 1 1 d .
Y2 Y 0.45835(6) 0.64119(5) 0.32311(3) 0.03142(17) Uani 1 1 d .
O1 O 0.3999(5) 0.5738(4) 0.2206(2) 0.0353(11) Uani 1 1 d .
P2 P 0.3740(2) 0.59141(15) 0.15816(8) 0.0343(4) Uani 1 1 d .
N3 N 0.2847(6) 0.4692(5) 0.1191(3) 0.0359(13) Uani 1 1 d .
C4 C 0.2355(8) 0.4350(6) 0.0544(3) 0.0417(18) Uani 1 1 d .
H4A H 0.2996 0.4155 0.0323 0.050 Uiso 1 1 calc R
H4B H 0.2318 0.4990 0.0426 0.050 Uiso 1 1 calc R
C5 C 0.0995(8) 0.3368(6) 0.0351(3) 0.0433(18) Uani 1 1 d .
C6 C 0.1025(8) 0.2288(6) 0.0443(3) 0.0420(18) Uani 1 1 d .
H6A H 0.0150 0.1660 0.0281 0.050 Uiso 1 1 calc R
H6B H 0.1683 0.2135 0.0216 0.050 Uiso 1 1 calc R
N7 N 0.1353(7) 0.2361(5) 0.1071(3) 0.0397(14) Uani 1 1 d .
P8 P 0.0678(2) 0.14817(16) 0.14440(9) 0.0395(4) Uani 1 1 d .
O9 O 0.1524(6) 0.2075(4) 0.2061(2) 0.0412(12) Uani 1 1 d .
C10 C 0.2994(8) 0.6889(6) 0.1671(3) 0.0405(17) Uani 1 1 d .
H10A H 0.3627 0.7581 0.1971 0.049 Uiso 1 1 calc R
C11 C 0.1735(9) 0.6466(7) 0.1932(4) 0.055(2) Uani 1 1 d .
H11A H 0.1363 0.7009 0.1981 0.082 Uiso 1 1 calc R
H11B H 0.1921 0.6354 0.2323 0.082 Uiso 1 1 calc R
H11C H 0.1101 0.5761 0.1663 0.082 Uiso 1 1 calc R
C12 C 0.2781(10) 0.7229(8) 0.1093(4) 0.061(3) Uani 1 1 d .
H12A H 0.2390 0.7758 0.1177 0.091 Uiso 1 1 calc R
H12B H 0.2186 0.6570 0.0781 0.091 Uiso 1 1 calc R
H12C H 0.3632 0.7575 0.0956 0.091 Uiso 1 1 calc R
C13 C 0.5344(8) 0.6583(7) 0.1359(3) 0.0418(18) Uani 1 1 d .
H13A H 0.5874 0.6217 0.1494 0.050 Uiso 1 1 calc R
C14 C 0.6119(9) 0.7815(7) 0.1680(4) 0.051(2) Uani 1 1 d .
H14A H 0.6971 0.8108 0.1537 0.077 Uiso 1 1 calc R
H14B H 0.6267 0.7905 0.2112 0.077 Uiso 1 1 calc R
H14C H 0.5616 0.8220 0.1596 0.077 Uiso 1 1 calc R
C15 C 0.5346(9) 0.6383(7) 0.0682(4) 0.052(2) Uani 1 1 d .
H15A H 0.6248 0.6769 0.0603 0.077 Uiso 1 1 calc R
H15B H 0.4776 0.6665 0.0514 0.077 Uiso 1 1 calc R
H15C H 0.5015 0.5586 0.0497 0.077 Uiso 1 1 calc R
C16 C -0.0039(8) 0.3616(7) 0.0673(4) 0.054(2) Uani 1 1 d .
H16A H -0.0031 0.4303 0.0610 0.081 Uiso 1 1 calc R
H16B H 0.0161 0.3702 0.1102 0.081 Uiso 1 1 calc R
H16C H -0.0912 0.3004 0.0513 0.081 Uiso 1 1 calc R
C17 C 0.0615(9) 0.3169(7) -0.0332(4) 0.056(2) Uani 1 1 d .
H17A H 0.0580 0.3833 -0.0409 0.084 Uiso 1 1 calc R
H17B H -0.0251 0.2537 -0.0472 0.084 Uiso 1 1 calc R
H17C H 0.1278 0.3013 -0.0545 0.084 Uiso 1 1 calc R
C18 C 0.0719(10) 0.0140(7) 0.1156(4) 0.052(2) Uani 1 1 d .
H18A H -0.0096 -0.0364 0.0862 0.062 Uiso 1 1 calc R
C19 C 0.1926(13) 0.0305(8) 0.0843(6) 0.089(4) Uani 1 1 d .
H19A H 0.1947 -0.0413 0.0687 0.133 Uiso 1 1 calc R
H19B H 0.2728 0.0802 0.1130 0.133 Uiso 1 1 calc R
H19C H 0.1880 0.0631 0.0512 0.133 Uiso 1 1 calc R
C20 C 0.0799(15) -0.0403(10) 0.1661(5) 0.094(4) Uani 1 1 d .
H20A H 0.0809 -0.1121 0.1491 0.141 Uiso 1 1 calc R
H20B H 0.0031 -0.0513 0.1869 0.141 Uiso 1 1 calc R
H20C H 0.1609 0.0080 0.1945 0.141 Uiso 1 1 calc R
C21 C -0.1069(8) 0.1220(7) 0.1514(4) 0.0452(18) Uani 1 1 d .
H21A H -0.1108 0.1954 0.1605 0.054 Uiso 1 1 calc R
C22 C -0.1990(10) 0.0515(9) 0.0944(5) 0.070(3) Uani 1 1 d .
H22A H -0.2893 0.0402 0.1000 0.105 Uiso 1 1 calc R
H22B H -0.1953 -0.0204 0.0835 0.105 Uiso 1 1 calc R
H22C H -0.1728 0.0886 0.0623 0.105 Uiso 1 1 calc R
C23 C -0.1506(10) 0.0711(8) 0.2040(4) 0.066(3) Uani 1 1 d .
H23A H -0.2423 0.0581 0.2070 0.099 Uiso 1 1 calc R
H23B H -0.0937 0.1222 0.2412 0.099 Uiso 1 1 calc R
H23C H -0.1436 0.0006 0.1973 0.099 Uiso 1 1 calc R
O31 O 0.3333(5) 0.4276(4) 0.2877(2) 0.0310(10) Uani 1 1 d .
P32 P 0.2556(2) 0.41834(15) 0.34195(8) 0.0335(4) Uani 1 1 d .
N33 N 0.3168(6) 0.5435(5) 0.3818(2) 0.0341(13) Uani 1 1 d .
C34 C 0.3000(8) 0.5759(6) 0.4445(3) 0.0366(16) Uani 1 1 d .
H34A H 0.3783 0.5848 0.4703 0.044 Uiso 1 1 calc R
H34B H 0.2223 0.5146 0.4523 0.044 Uiso 1 1 calc R
C35 C 0.2813(8) 0.6838(6) 0.4635(3) 0.0375(16) Uani 1 1 d .
C36 C 0.4036(8) 0.7836(6) 0.4573(3) 0.0380(16) Uani 1 1 d .
H36A H 0.3916 0.8519 0.4726 0.046 Uiso 1 1 calc R
H36B H 0.4814 0.7898 0.4823 0.046 Uiso 1 1 calc R
N37 N 0.4294(6) 0.7759(5) 0.3954(3) 0.0372(14) Uani 1 1 d .
P38 P 0.4521(2) 0.86223(16) 0.35563(8) 0.0388(4) Uani 1 1 d .
O39 O 0.4786(6) 0.8009(4) 0.2973(2) 0.0444(13) Uani 1 1 d .
C40 C 0.0813(8) 0.3568(6) 0.3130(3) 0.0427(18) Uani 1 1 d .
H40A H 0.0580 0.2808 0.2871 0.051 Uiso 1 1 calc R
C41 C 0.0500(9) 0.4234(7) 0.2734(4) 0.050(2) Uani 1 1 d .
H41A H -0.0448 0.3881 0.2583 0.075 Uiso 1 1 calc R
H41B H 0.0995 0.4247 0.2396 0.075 Uiso 1 1 calc R
H41C H 0.0754 0.4995 0.2972 0.075 Uiso 1 1 calc R
C42 C -0.0087(9) 0.3442(7) 0.3621(4) 0.054(2) Uani 1 1 d .
H42A H -0.1013 0.3101 0.3434 0.082 Uiso 1 1 calc R
H42B H 0.0126 0.4175 0.3887 0.082 Uiso 1 1 calc R
H42C H 0.0055 0.2972 0.3853 0.082 Uiso 1 1 calc R
C43 C 0.2763(9) 0.3257(6) 0.3830(3) 0.0430(18) Uani 1 1 d .
H43A H 0.2360 0.3350 0.4203 0.052 Uiso 1 1 calc R
C44 C 0.2063(10) 0.2022(7) 0.3491(4) 0.055(2) Uani 1 1 d .
H44A H 0.2216 0.1578 0.3739 0.082 Uiso 1 1 calc R
H44B H 0.2414 0.1900 0.3116 0.082 Uiso 1 1 calc R
H44C H 0.1113 0.1800 0.3403 0.082 Uiso 1 1 calc R
C45 C 0.4209(9) 0.3611(7) 0.4022(4) 0.055(2) Uani 1 1 d .
H45A H 0.4313 0.3110 0.4243 0.082 Uiso 1 1 calc R
H45B H 0.4603 0.4370 0.4281 0.082 Uiso 1 1 calc R
H45C H 0.4653 0.3583 0.3668 0.082 Uiso 1 1 calc R
C46 C 0.1574(9) 0.6718(7) 0.4277(4) 0.049(2) Uani 1 1 d .
H46A H 0.1471 0.7407 0.4400 0.073 Uiso 1 1 calc R
H46B H 0.0805 0.6105 0.4349 0.073 Uiso 1 1 calc R
H46C H 0.1647 0.6564 0.3849 0.073 Uiso 1 1 calc R
C47 C 0.2689(9) 0.7011(6) 0.5302(3) 0.0466(19) Uani 1 1 d .
H47A H 0.2564 0.7686 0.5447 0.070 Uiso 1 1 calc R
H47B H 0.3495 0.7085 0.5527 0.070 Uiso 1 1 calc R
H47C H 0.1930 0.6373 0.5359 0.070 Uiso 1 1 calc R
C48 C 0.5923(9) 0.9952(6) 0.3865(4) 0.048(2) Uani 1 1 d .
H48A H 0.5607 1.0439 0.4140 0.058 Uiso 1 1 calc R
C49 C 0.6985(10) 0.9826(8) 0.4237(4) 0.063(2) Uani 1 1 d .
H49A H 0.7729 1.0555 0.4402 0.095 Uiso 1 1 calc R
H49B H 0.7292 0.9331 0.3981 0.095 Uiso 1 1 calc R
H49C H 0.6616 0.9513 0.4564 0.095 Uiso 1 1 calc R
C50 C 0.6508(12) 1.0527(8) 0.3382(4) 0.075(3) Uani 1 1 d .
H50A H 0.7258 1.1241 0.3570 0.112 Uiso 1 1 calc R
H50B H 0.5833 1.0650 0.3167 0.112 Uiso 1 1 calc R
H50C H 0.6807 1.0059 0.3101 0.112 Uiso 1 1 calc R
C51 C 0.3061(9) 0.8876(7) 0.3412(4) 0.048(2) Uani 1 1 d .
H51A H 0.2284 0.8134 0.3285 0.057 Uiso 1 1 calc R
C52 C 0.2775(10) 0.9542(8) 0.3956(4) 0.061(2) Uani 1 1 d .
H52A H 0.1976 0.9627 0.3848 0.091 Uiso 1 1 calc R
H52B H 0.3522 1.0275 0.4099 0.091 Uiso 1 1 calc R
H52C H 0.2642 0.9155 0.4273 0.091 Uiso 1 1 calc R
C53 C 0.3130(12) 0.9430(8) 0.2887(4) 0.070(3) Uani 1 1 d .
H53A H 0.2327 0.9537 0.2825 0.104 Uiso 1 1 calc R
H53B H 0.3203 0.8952 0.2521 0.104 Uiso 1 1 calc R
H53C H 0.3902 1.0151 0.2986 0.104 Uiso 1 1 calc R
N60 N 0.4750(7) 0.3261(6) 0.1695(3) 0.0461(16) Uani 1 1 d .
Si61 Si 0.5489(3) 0.3452(3) 0.10715(13) 0.0640(8) Uani 1 1 d .
H61 H 0.4834 0.3944 0.0756 0.077 Uiso 1 1 calc R
C62 C 0.7298(14) 0.4464(12) 0.1261(7) 0.124(6) Uani 1 1 d .
H62A H 0.7400 0.5143 0.1551 0.187 Uiso 1 1 calc R
H62B H 0.7633 0.4644 0.0897 0.187 Uiso 1 1 calc R
H62C H 0.7798 0.4128 0.1434 0.187 Uiso 1 1 calc R
C63 C 0.5395(14) 0.2193(10) 0.0520(4) 0.086(4) Uani 1 1 d .
H63A H 0.4472 0.1642 0.0406 0.129 Uiso 1 1 calc R
H63B H 0.5912 0.1879 0.0701 0.129 Uiso 1 1 calc R
H63C H 0.5751 0.2396 0.0163 0.129 Uiso 1 1 calc R
Si64 Si 0.5179(3) 0.2643(3) 0.21906(12) 0.0676(8) Uani 1 1 d .
H64 H 0.4062 0.2247 0.2506 0.081 Uiso 1 1 calc R
C65 C 0.5500(17) 0.1414(12) 0.1866(6) 0.120(5) Uani 1 1 d U
H65A H 0.6173 0.1395 0.2142 0.180 Uiso 1 1 calc R
H65B H 0.5814 0.1468 0.1482 0.180 Uiso 1 1 calc R
H65C H 0.4683 0.0735 0.1805 0.180 Uiso 1 1 calc R
C66 C 0.6587(13) 0.3620(13) 0.2766(6) 0.110(5) Uani 1 1 d U
H66A H 0.7159 0.3265 0.2840 0.165 Uiso 1 1 calc R
H66B H 0.6266 0.3838 0.3137 0.165 Uiso 1 1 calc R
H66C H 0.7089 0.4279 0.2629 0.165 Uiso 1 1 calc R
N70 N 0.6713(7) 0.6779(6) 0.3484(3) 0.0445(16) Uani 1 1 d .
Si71 Si 0.7205(3) 0.6868(2) 0.42224(11) 0.0541(6) Uani 1 1 d .
H71 H 0.6079 0.6737 0.4534 0.065 Uiso 1 1 calc R
C72 C 0.7712(10) 0.5750(8) 0.4307(4) 0.064(3) Uani 1 1 d .
H72A H 0.7009 0.5022 0.4098 0.095 Uiso 1 1 calc R
H72B H 0.7869 0.5789 0.4733 0.095 Uiso 1 1 calc R
H72C H 0.8524 0.5856 0.4135 0.095 Uiso 1 1 calc R
C73 C 0.8619(11) 0.8187(9) 0.4654(5) 0.079(3) Uani 1 1 d .
H73A H 0.8430 0.8817 0.4633 0.118 Uiso 1 1 calc R
H73B H 0.9423 0.8261 0.4482 0.118 Uiso 1 1 calc R
H73C H 0.8745 0.8173 0.5073 0.118 Uiso 1 1 calc R
Si74 Si 0.7805(2) 0.7115(2) 0.30027(11) 0.0514(6) Uani 1 1 d .
H74 H 0.7057 0.6579 0.2406 0.062 Uiso 1 1 calc R
C75 C 0.8695(11) 0.8623(9) 0.3045(5) 0.077(3) Uani 1 1 d .
H75A H 0.8054 0.8936 0.3028 0.116 Uiso 1 1 calc R
H75B H 0.9188 0.8717 0.2708 0.116 Uiso 1 1 calc R
H75C H 0.9308 0.9006 0.3422 0.116 Uiso 1 1 calc R
C76 C 0.9114(11) 0.6638(10) 0.3044(5) 0.076(3) Uani 1 1 d .
H76A H 0.8714 0.5841 0.3013 0.114 Uiso 1 1 calc R
H76B H 0.9703 0.7038 0.3426 0.114 Uiso 1 1 calc R
H76C H 0.9621 0.6781 0.2714 0.114 Uiso 1 1 calc R

loop_
_atom_site_aniso_label
_atom_site_aniso_U_11
_atom_site_aniso_U_22
_atom_site_aniso_U_33
_atom_site_aniso_U_23
_atom_site_aniso_U_13
_atom_site_aniso_U_12
Y1 0.0324(4) 0.0324(3) 0.0361(3) 0.0114(3) 0.0071(3) 0.0167(3)
Y2 0.0301(4) 0.0314(3) 0.0349(3) 0.0125(3) 0.0060(2) 0.0132(3)
O1 0.035(3) 0.032(3) 0.037(2) 0.012(2) 0.006(2) 0.012(2)
P2 0.0373(11) 0.0329(10) 0.0339(9) 0.0124(8) 0.0056(8) 0.0143(8)
N3 0.033(3) 0.035(3) 0.039(3) 0.014(3) 0.005(3) 0.011(3)
C4 0.046(5) 0.040(4) 0.037(4) 0.012(3) 0.001(3) 0.016(4)
C5 0.047(5) 0.040(4) 0.041(4) 0.012(3) -0.003(3) 0.016(4)
C6 0.045(5) 0.036(4) 0.043(4) 0.009(3) 0.007(3) 0.016(4)
N7 0.042(4) 0.036(3) 0.042(3) 0.010(3) 0.005(3) 0.018(3)
P8 0.0435(12) 0.0320(10) 0.0419(10) 0.0089(8) 0.0071(8) 0.0155(9)
O9 0.050(3) 0.037(3) 0.041(3) 0.013(2) 0.012(2) 0.022(3)
C10 0.041(5) 0.041(4) 0.043(4) 0.011(3) 0.007(3) 0.021(4)
C11 0.050(6) 0.046(5) 0.073(6) 0.009(4) 0.017(5) 0.028(5)
C12 0.075(7) 0.076(7) 0.057(5) 0.028(5) 0.014(5) 0.052(6)
C13 0.040(5) 0.046(4) 0.046(4) 0.017(4) 0.005(3) 0.022(4)
C14 0.045(5) 0.046(5) 0.057(5) 0.020(4) 0.012(4) 0.011(4)
C15 0.049(5) 0.063(6) 0.050(5) 0.022(4) 0.019(4) 0.027(5)
C16 0.034(5) 0.053(5) 0.064(5) 0.011(4) 0.005(4) 0.011(4)
C17 0.056(6) 0.051(5) 0.045(5) 0.015(4) -0.012(4) 0.009(4)
C18 0.063(6) 0.031(4) 0.058(5) 0.011(4) 0.009(4) 0.017(4)
C19 0.097(10) 0.048(6) 0.134(10) 0.024(6) 0.058(8) 0.040(6)
C20 0.166(14) 0.078(8) 0.072(7) 0.032(6) 0.041(8) 0.076(10)
C21 0.037(5) 0.042(4) 0.053(5) 0.008(4) 0.012(4) 0.015(4)
C22 0.049(6) 0.075(7) 0.079(7) 0.020(6) 0.004(5) 0.020(5)
C23 0.048(6) 0.055(6) 0.077(6) 0.023(5) 0.021(5) 0.001(5)
O31 0.027(3) 0.030(2) 0.042(3) 0.015(2) 0.009(2) 0.014(2)
P32 0.0381(11) 0.0288(9) 0.0380(9) 0.0142(7) 0.0113(8) 0.0153(8)
N33 0.037(4) 0.030(3) 0.038(3) 0.010(3) 0.010(3) 0.015(3)
C34 0.044(5) 0.031(4) 0.041(4) 0.016(3) 0.013(3) 0.018(3)
C35 0.037(4) 0.036(4) 0.045(4) 0.014(3) 0.011(3) 0.020(4)
C36 0.043(5) 0.033(4) 0.040(4) 0.013(3) 0.006(3) 0.017(4)
N37 0.043(4) 0.031(3) 0.037(3) 0.009(3) 0.005(3) 0.016(3)
P38 0.0459(12) 0.0303(10) 0.0405(10) 0.0119(8) 0.0065(8) 0.0155(9)
O39 0.057(4) 0.032(3) 0.036(3) 0.011(2) 0.006(2) 0.011(3)
C40 0.044(5) 0.035(4) 0.049(4) 0.011(3) 0.010(4) 0.015(4)
C41 0.042(5) 0.056(5) 0.060(5) 0.019(4) 0.004(4) 0.027(4)
C42 0.047(5) 0.051(5) 0.064(5) 0.018(4) 0.017(4) 0.017(4)
C43 0.058(5) 0.041(4) 0.040(4) 0.017(3) 0.013(4) 0.027(4)
C44 0.072(7) 0.041(5) 0.063(5) 0.025(4) 0.019(5) 0.030(5)
C45 0.057(6) 0.058(6) 0.071(6) 0.033(5) 0.016(5) 0.036(5)
C46 0.047(5) 0.038(4) 0.065(5) 0.012(4) 0.001(4) 0.023(4)
C47 0.057(6) 0.036(4) 0.051(4) 0.015(4) 0.017(4) 0.022(4)
C48 0.055(6) 0.033(4) 0.050(5) 0.011(4) 0.014(4) 0.012(4)
C49 0.056(6) 0.047(5) 0.076(6) 0.017(5) 0.009(5) 0.011(5)
C50 0.098(9) 0.048(6) 0.062(6) 0.023(5) 0.016(6) 0.012(6)
C51 0.050(5) 0.042(4) 0.061(5) 0.008(4) -0.001(4) 0.033(4)
C52 0.072(7) 0.057(6) 0.071(6) 0.020(5) 0.020(5) 0.041(6)
C53 0.110(9) 0.060(6) 0.064(6) 0.022(5) 0.008(6) 0.059(7)
N60 0.034(4) 0.067(5) 0.059(4) 0.036(4) 0.018(3) 0.033(4)
Si61 0.077(2) 0.0803(19) 0.0755(17) 0.0438(15) 0.0433(15) 0.0586(17)
C62 0.096(12) 0.119(12) 0.154(14) 0.036(11) 0.078(11) 0.036(10)
C63 0.122(11) 0.118(10) 0.061(6) 0.036(6) 0.046(7) 0.085(10)
Si64 0.078(2) 0.100(2) 0.0634(15) 0.0350(15) 0.0214(14) 0.067(2)
C65 0.196(14) 0.137(10) 0.101(9) 0.060(8) 0.035(9) 0.127(11)
C66 0.077(9) 0.163(12) 0.101(9) 0.058(9) 0.008(7) 0.050(9)
N70 0.038(4) 0.054(4) 0.064(4) 0.035(3) 0.020(3) 0.030(3)
Si71 0.0453(14) 0.0702(17) 0.0536(13) 0.0297(12) 0.0085(11) 0.0246(13)
C72 0.049(6) 0.080(7) 0.074(6) 0.041(5) 0.005(5) 0.030(5)
C73 0.074(8) 0.083(8) 0.066(6) 0.023(6) -0.020(6) 0.023(6)
Si74 0.0350(13) 0.0746(17) 0.0530(13) 0.0305(12) 0.0105(10) 0.0246(12)
C75 0.052(6) 0.088(8) 0.090(7) 0.050(6) 0.021(6) 0.013(6)
C76 0.082(8) 0.105(9) 0.085(7) 0.039(6) 0.015(6) 0.074(8)

loop_
_atom_type_symbol
_atom_type_description
_atom_type_scat_dispersion_real
_atom_type_scat_dispersion_imag
_atom_type_scat_source
C C 0.0181 0.0091 'International Tables Vol C Tables 4.2.6.8 and 6.1.1.4'
H H 0.0000 0.0000 'International Tables Vol C Tables 4.2.6.8 and 6.1.1.4'
N N 0.0311 0.0180 'International Tables Vol C Tables 4.2.6.8 and 6.1.1.4'
O O 0.0492 0.0322 'International Tables Vol C Tables 4.2.6.8 and 6.1.1.4'
Si Si 0.2541 0.3302 'International Tables Vol C Tables 4.2.6.8 and 6.1.1.4'
P P 0.2955 0.4335 'International Tables Vol C Tables 4.2.6.8 and 6.1.1.4'
Y Y -0.2670 2.0244 'International Tables Vol C Tables 4.2.6.8 and 6.1.1.4'

loop_
_geom_angle_atom_site_label_1
_geom_angle_atom_site_label_2
_geom_angle_atom_site_label_3
_geom_angle
N60 Y1 O31 102.6(2)
N60 Y1 O9 102.9(2)
O31 Y1 O9 80.42(17)
N60 Y1 N7 104.7(2)
O31 Y1 N7 137.9(2)
O9 Y1 N7 62.7(2)
N60 Y1 N3 109.7(2)
O31 Y1 N3 123.56(18)
O9 Y1 N3 132.0(2)
N7 Y1 N3 75.4(2)
N60 Y1 O1 105.6(2)
O31 Y1 O1 67.46(15)
O9 Y1 O1 140.75(16)
N7 Y1 O1 132.23(18)
N3 Y1 O1 60.01(18)
N70 Y2 O1 109.5(2)
N70 Y2 O39 101.6(2)
O1 Y2 O39 79.67(17)
N70 Y2 N33 113.9(2)
O1 Y2 N33 117.3(2)
O39 Y2 N33 129.7(2)
N70 Y2 N37 103.2(2)
O1 Y2 N37 134.26(18)
O39 Y2 N37 62.78(19)
N33 Y2 N37 74.8(2)
N70 Y2 O31 105.60(19)
O1 Y2 O31 66.48(15)
O39 Y2 O31 141.93(17)
N33 Y2 O31 59.83(17)
N37 Y2 O31 133.05(19)
P2 O1 Y2 150.5(3)
P2 O1 Y1 95.2(2)
Y2 O1 Y1 113.74(18)
O1 P2 N3 102.5(3)
O1 P2 C13 106.6(3)
N3 P2 C13 115.2(3)
O1 P2 C10 108.0(3)
N3 P2 C10 116.5(4)
C13 P2 C10 107.3(4)
O1 P2 Y1 54.68(18)
N3 P2 Y1 48.7(2)
C13 P2 Y1 117.0(2)
C10 P2 Y1 135.3(3)
C4 N3 P2 126.4(5)
C4 N3 Y1 130.8(4)
P2 N3 Y1 101.0(3)
N3 C4 C5 114.7(6)
C16 C5 C4 111.2(7)
C16 C5 C17 108.6(7)
C4 C5 C17 107.3(7)
C16 C5 C6 111.2(7)
C4 C5 C6 111.5(6)
C17 C5 C6 107.0(6)
N7 C6 C5 112.4(6)
C6 N7 P8 129.4(6)
C6 N7 Y1 134.3(5)
P8 N7 Y1 96.2(3)
O9 P8 N7 101.7(3)
O9 P8 C18 110.4(4)
N7 P8 C18 114.3(4)
O9 P8 C21 109.0(3)
N7 P8 C21 113.2(4)
C18 P8 C21 108.0(4)
O9 P8 Y1 50.2(2)
N7 P8 Y1 51.6(2)
C18 P8 Y1 125.0(3)
C21 P8 Y1 126.7(3)
P8 O9 Y1 99.4(2)
C11 C10 C12 111.1(7)
C11 C10 P2 111.2(5)
C12 C10 P2 114.2(5)
C14 C13 C15 111.0(7)
C14 C13 P2 114.8(6)
C15 C13 P2 115.0(6)
C19 C18 C20 108.3(9)
C19 C18 P8 109.4(6)
C20 C18 P8 111.7(6)
C22 C21 C23 111.2(8)
C22 C21 P8 112.3(6)
C23 C21 P8 110.6(6)
P32 O31 Y1 141.8(3)
P32 O31 Y2 94.1(2)
Y1 O31 Y2 111.36(17)
O31 P32 N33 102.4(3)
O31 P32 C40 107.9(3)
N33 P32 C40 116.2(3)
O31 P32 C43 113.1(3)
N33 P32 C43 111.9(3)
C40 P32 C43 105.5(4)
O31 P32 Y2 55.93(18)
N33 P32 Y2 46.7(2)
C40 P32 Y2 123.5(2)
C43 P32 Y2 131.0(3)
C34 N33 P32 123.8(5)
C34 N33 Y2 131.8(5)
P32 N33 Y2 103.4(3)
N33 C34 C35 115.7(5)
C46 C35 C36 111.7(6)
C46 C35 C47 110.5(7)
C36 C35 C47 107.4(6)
C46 C35 C34 110.4(6)
C36 C35 C34 110.8(6)
C47 C35 C34 106.0(6)
N37 C36 C35 113.0(6)
C36 N37 P38 130.4(5)
C36 N37 Y2 133.1(4)
P38 N37 Y2 96.5(3)
O39 P38 N37 101.3(3)
O39 P38 C48 109.9(4)
N37 P38 C48 114.0(4)
O39 P38 C51 110.4(4)
N37 P38 C51 113.0(4)
C48 P38 C51 108.1(4)
O39 P38 Y2 50.03(19)
N37 P38 Y2 51.2(2)
C48 P38 Y2 126.4(3)
C51 P38 Y2 125.3(3)
P38 O39 Y2 99.5(2)
C42 C40 C41 109.0(7)
C42 C40 P32 113.8(6)
C41 C40 P32 111.3(6)
C45 C43 C44 111.3(7)
C45 C43 P32 109.9(6)
C44 C43 P32 114.2(5)
C49 C48 C50 110.3(8)
C49 C48 P38 110.9(6)
C50 C48 P38 112.4(6)
C52 C51 C53 109.3(7)
C52 C51 P38 114.1(6)
C53 C51 P38 112.7(7)
Si61 N60 Si64 122.6(4)
Si61 N60 Y1 120.3(3)
Si64 N60 Y1 116.8(3)
N60 Si61 C63 117.3(4)
N60 Si61 C62 112.7(5)
C63 Si61 C62 106.3(6)
N60 Si61 Y1 34.0(2)
C63 Si61 Y1 126.4(4)
C62 Si61 Y1 125.6(4)
N60 Si64 C66 113.1(5)
N60 Si64 C65 117.2(5)
C66 Si64 C65 107.7(7)
N60 Si64 Y1 36.0(2)
C66 Si64 Y1 114.5(5)
C65 Si64 Y1 136.8(5)
Si74 N70 Si71 121.9(4)
Si74 N70 Y2 121.1(3)
Si71 N70 Y2 116.5(3)
N70 Si71 C73 116.8(4)
N70 Si71 C72 113.6(4)
C73 Si71 C72 104.3(5)
N70 Si71 Y2 36.3(2)
C73 Si71 Y2 130.9(3)
C72 Si71 Y2 123.5(3)
N70 Si74 C76 115.6(4)
N70 Si74 C75 116.1(4)
C76 Si74 C75 104.9(5)
N70 Si74 Y2 34.1(2)
C76 Si74 Y2 141.3(4)
C75 Si74 Y2 111.3(4)

loop_
_geom_bond_atom_site_label_1
_geom_bond_atom_site_label_2
_geom_bond_distance
Y1 N60 2.216(6)
Y1 O31 2.312(5)
Y1 O9 2.315(5)
Y1 N7 2.345(6)
Y1 N3 2.359(6)
Y1 O1 2.524(5)
Y2 N70 2.253(7)
Y2 O1 2.307(5)
Y2 O39 2.320(5)
Y2 N33 2.329(6)
Y2 N37 2.343(6)
Y2 O31 2.585(5)
O1 P2 1.554(5)
P2 N3 1.582(6)
P2 C13 1.814(8)
P2 C10 1.827(7)
N3 C4 1.477(9)
C4 C5 1.528(11)
C5 C16 1.518(12)
C5 C17 1.553(10)
C5 C6 1.555(10)
C6 N7 1.455(9)
N7 P8 1.596(6)
P8 O9 1.529(6)
P8 C18 1.831(8)
P8 C21 1.866(8)
C10 C11 1.504(11)
C10 C12 1.552(10)
C13 C14 1.531(11)
C13 C15 1.532(10)
C18 C19 1.524(14)
C18 C20 1.537(12)
C21 C22 1.499(12)
C21 C23 1.538(12)
O31 P32 1.561(5)
P32 N33 1.595(6)
P32 C40 1.810(9)
P32 C43 1.824(7)
N33 C34 1.467(9)
C34 C35 1.548(9)
C35 C46 1.517(11)
C35 C36 1.531(11)
C35 C47 1.533(10)
C36 N37 1.464(9)
N37 P38 1.604(6)
P38 O39 1.537(5)
P38 C48 1.813(9)
P38 C51 1.841(8)
C40 C42 1.546(11)
C40 C41 1.552(10)
C43 C45 1.506(12)
C43 C44 1.538(11)
C48 C49 1.528(12)
C48 C50 1.529(12)
C51 C52 1.514(11)
C51 C53 1.559(11)
N60 Si61 1.714(7)
N60 Si64 1.728(6)
Si61 C63 1.867(10)
Si61 C62 1.895(14)
Si64 C66 1.833(13)
Si64 C65 1.868(12)
N70 Si74 1.687(7)
N70 Si71 1.738(7)
Si71 C73 1.871(11)
Si71 C72 1.884(9)
Si74 C76 1.844(9)
Si74 C75 1.868(10)
